data_7225090
loop_
_publ_author_name
'Miao, Shao-Bin'
'Li, Zhao-Hao'
'Xu, Chun-Ying'
'Ji, Bao-Ming'

_publ_section_title
;
 Syntheses, characterization, and luminescence properties of three novel
 Ag(i) coordination polymers based on polycarboxylic acid ligands and
 1,3-di-(1,2,4-triazole-4-yl)benzene
;
_journal_issue 24
_journal_name_full CrystEngComm
_journal_page_first 4636
_journal_paper_doi 10.1039/C6CE00625F
_journal_volume 18
_journal_year 2016
_chemical_formula_sum 'C18 H16 Ag2 N6 O6'
_chemical_formula_weight 628.11
_chemical_name_systematic
;

 ?

;
_space_group_IT_number 14
_symmetry_cell_setting monoclinic
_symmetry_space_group_name_Hall '-P 2ybc'
_symmetry_space_group_name_H-M 'P 1 21/c 1'
_atom_sites_solution_hydrogens geom
_atom_sites_solution_primary direct
_atom_sites_solution_secondary difmap
_audit_creation_method SHELXL-97
_audit_update_record
;
2016-03-06 deposited with the CCDC.
2016-05-04 downloaded from the CCDC.
;
_cell_angle_alpha 90.00
_cell_angle_beta 90.00
_cell_angle_gamma 90.00
_cell_formula_units_Z 4
_cell_length_a 8.888(4)
_cell_length_b 16.396(8)
_cell_length_c 14.795(7)
_cell_measurement_reflns_used 6599
_cell_measurement_temperature 296(2)
_cell_measurement_theta_max 28.14
_cell_measurement_theta_min 2.61
_cell_volume 2156.0(18)
_computing_cell_refinement 'Bruker SMART'
_computing_data_collection 'Bruker SMART'
_computing_data_reduction 'Bruker SAINT'
_computing_molecular_graphics 'Bruker SHELXTL'
_computing_publication_material 'Bruker SHELXTL'
_computing_structure_refinement 'SHELXL-97 (Sheldrick, 1997)'
_computing_structure_solution 'SHELXS-97 (Sheldrick, 1990)'
_diffrn_ambient_temperature 296(2)
_diffrn_measured_fraction_theta_full 0.999
_diffrn_measured_fraction_theta_max 0.999
_diffrn_measurement_device_type 'CCD area detector'
_diffrn_measurement_method 'phi and omega scans'
_diffrn_radiation_monochromator graphite
_diffrn_radiation_source 'fine-focus sealed tube'
_diffrn_radiation_type MoK\a
_diffrn_radiation_wavelength 0.71073
_diffrn_reflns_av_R_equivalents 0.0532
_diffrn_reflns_av_sigmaI/netI 0.0352
_diffrn_reflns_limit_h_max 10
_diffrn_reflns_limit_h_min -10
_diffrn_reflns_limit_k_max 19
_diffrn_reflns_limit_k_min -19
_diffrn_reflns_limit_l_max 17
_diffrn_reflns_limit_l_min -17
_diffrn_reflns_number 15744
_diffrn_reflns_theta_full 25.49
_diffrn_reflns_theta_max 25.49
_diffrn_reflns_theta_min 2.48
_diffrn_standards_number 0
_exptl_absorpt_coefficient_mu 1.865
_exptl_absorpt_correction_T_max 0.7803
_exptl_absorpt_correction_T_min 0.6529
_exptl_absorpt_correction_type multi-scan
_exptl_absorpt_process_details sadabs
_exptl_crystal_colour colourless
_exptl_crystal_density_diffrn 1.935
_exptl_crystal_density_method 'not measured'
_exptl_crystal_description block
_exptl_crystal_F_000 1232
_exptl_crystal_size_max 0.25
_exptl_crystal_size_mid 0.23
_exptl_crystal_size_min 0.14
_refine_diff_density_max 1.254
_refine_diff_density_min -0.767
_refine_diff_density_rms 0.090
_refine_ls_extinction_method none
_refine_ls_goodness_of_fit_ref 1.085
_refine_ls_hydrogen_treatment constr
_refine_ls_matrix_type full
_refine_ls_number_parameters 284
_refine_ls_number_reflns 4005
_refine_ls_number_restraints 0
_refine_ls_restrained_S_all 1.085
_refine_ls_R_factor_all 0.0420
_refine_ls_R_factor_gt 0.0349
_refine_ls_shift/su_max 0.001
_refine_ls_shift/su_mean 0.000
_refine_ls_structure_factor_coef Fsqd
_refine_ls_weighting_details 'calc w=1/[\s^2^(Fo^2^)+(0.0641P)^2^+0.1851P] where P=(Fo^2^+2Fc^2^)/3'
_refine_ls_weighting_scheme calc
_refine_ls_wR_factor_gt 0.1039
_refine_ls_wR_factor_ref 0.1084
_reflns_number_gt 3251
_reflns_number_total 4005
_reflns_threshold_expression >2sigma(I)
_cod_data_source_file c6ce00625f1.cif
_cod_data_source_block d
_cod_depositor_comments
;
The following automatic conversions were performed:

'_symmetry_cell_setting' value 'Monoclinic' changed to 'monoclinic'
according to
/usr/data/users/saulius/crontab/automatic-downloads/rss-feeds/RSC/lib/dictionaries/cif_core.dic
dictionary named 'cif_core.dic' version 2.4.2 from 2011-04-26.

Automatic conversion script
Id: cif_fix_values 4268 2015-11-12 08:31:59Z antanas 

 Adding full bibliography for 7225090--7225092.cif.
;
_cod_original_cell_volume 2155.9(18)
_cod_original_sg_symbol_H-M P2(1)/c
_cod_database_code 7225090
_platon_squeeze_detail
;
;

loop_
_symmetry_equiv_pos_as_xyz
'x, y, z'
'-x, y+1/2, -z+1/2'
'-x, -y, -z'
'x, -y-1/2, z-1/2'

loop_
_atom_site_label
_atom_site_type_symbol
_atom_site_fract_x
_atom_site_fract_y
_atom_site_fract_z
_atom_site_U_iso_or_equiv
_atom_site_adp_type
_atom_site_occupancy
_atom_site_symmetry_multiplicity
_atom_site_calc_flag
_atom_site_refinement_flags
Ag1 Ag 0.00149(4) 0.10183(2) -0.04622(2) 0.05876(15) Uani 1 1 d .
Ag2 Ag 0.66189(4) 0.474884(19) 0.57005(2) 0.05001(14) Uani 1 1 d .
N1 N 0.1507(4) 0.0737(2) 0.0744(2) 0.0418(8) Uani 1 1 d .
N2 N 0.1661(4) -0.0073(2) 0.0999(2) 0.0430(8) Uani 1 1 d .
N3 N 0.3048(3) 0.06724(18) 0.1899(2) 0.0342(7) Uani 1 1 d .
N4 N 0.4866(4) 0.26874(18) 0.4086(2) 0.0364(7) Uani 1 1 d .
N5 N 0.5533(4) 0.3767(2) 0.4856(2) 0.0464(8) Uani 1 1 d .
N6 N 0.4329(4) 0.39756(19) 0.4308(2) 0.0438(8) Uani 1 1 d .
O1 O -0.0210(5) 0.2325(2) -0.0941(3) 0.0848(13) Uani 1 1 d .
O2 O 0.1188(5) 0.2690(2) 0.0207(2) 0.0778(12) Uani 1 1 d .
O3 O -0.1801(4) 0.43286(19) -0.3213(2) 0.0548(8) Uani 1 1 d .
O4 O -0.1500(4) 0.56427(19) -0.2946(2) 0.0603(8) Uani 1 1 d .
O5 O 0.1568(5) 0.7729(2) 0.8751(3) 0.0809(11) Uani 1 1 d .
H1W H 0.1685 0.8205 0.8563 0.121 Uiso 1 1 d R
H2W H 0.0653 0.7640 0.8831 0.121 Uiso 1 1 d R
C1 C 0.0578(4) 0.3689(2) -0.0877(3) 0.0351(8) Uani 1 1 d .
C2 C -0.0308(4) 0.3902(2) -0.1614(3) 0.0369(8) Uani 1 1 d .
H2 H -0.0901 0.3506 -0.1890 0.044 Uiso 1 1 calc R
C3 C -0.0326(4) 0.4695(2) -0.1949(3) 0.0379(9) Uani 1 1 d .
C4 C 0.0581(5) 0.5279(2) -0.1542(3) 0.0413(9) Uani 1 1 d .
H4 H 0.0575 0.5813 -0.1755 0.050 Uiso 1 1 calc R
C5 C 0.1488(5) 0.5069(3) -0.0825(3) 0.0445(10) Uani 1 1 d .
H5 H 0.2106 0.5462 -0.0564 0.053 Uiso 1 1 calc R
C6 C 0.1495(4) 0.4288(2) -0.0488(3) 0.0408(9) Uani 1 1 d .
H6 H 0.2110 0.4157 -0.0001 0.049 Uiso 1 1 calc R
C7 C 0.0535(5) 0.2844(2) -0.0513(3) 0.0467(10) Uani 1 1 d .
C8 C -0.1279(5) 0.4911(3) -0.2760(3) 0.0435(9) Uani 1 1 d .
C9 C 0.3996(4) 0.0895(2) 0.2644(2) 0.0344(8) Uani 1 1 d .
C10 C 0.3980(4) 0.1681(2) 0.2976(2) 0.0342(8) Uani 1 1 d .
H10 H 0.3389 0.2079 0.2703 0.041 Uiso 1 1 calc R
C11 C 0.4859(4) 0.1870(2) 0.3722(3) 0.0381(9) Uani 1 1 d .
C12 C 0.5726(5) 0.1283(3) 0.4134(3) 0.0567(12) Uani 1 1 d .
H12 H 0.6291 0.1408 0.4645 0.068 Uiso 1 1 calc R
C13 C 0.5743(5) 0.0496(3) 0.3775(3) 0.0603(13) Uani 1 1 d .
H13 H 0.6338 0.0097 0.4044 0.072 Uiso 1 1 calc R
C14 C 0.4900(5) 0.0302(3) 0.3034(3) 0.0505(11) Uani 1 1 d .
H14 H 0.4931 -0.0221 0.2794 0.061 Uiso 1 1 calc R
C15 C 0.2577(5) -0.0092(2) 0.1678(3) 0.0401(9) Uani 1 1 d .
H15 H 0.2874 -0.0565 0.1975 0.048 Uiso 1 1 calc R
C16 C 0.2345(5) 0.1168(2) 0.1291(3) 0.0430(9) Uani 1 1 d .
H16 H 0.2447 0.1732 0.1268 0.052 Uiso 1 1 calc R
C17 C 0.3959(5) 0.3309(2) 0.3859(3) 0.0451(10) Uani 1 1 d .
H17 H 0.3177 0.3274 0.3443 0.054 Uiso 1 1 calc R
C18 C 0.5823(5) 0.3001(2) 0.4714(3) 0.0479(10) Uani 1 1 d .
H18 H 0.6580 0.2708 0.5002 0.058 Uiso 1 1 calc R
O6 O 0.2582(5) 0.3247(3) 0.1717(3) 0.1063(15) Uiso 1 1 d .
H3W H 0.2279 0.3552 0.2126 0.159 Uiso 1 1 d R
H4W H 0.1909 0.3160 0.1340 0.159 Uiso 1 1 d R

loop_
_atom_site_aniso_label
_atom_site_aniso_U_11
_atom_site_aniso_U_22
_atom_site_aniso_U_33
_atom_site_aniso_U_23
_atom_site_aniso_U_13
_atom_site_aniso_U_12
Ag1 0.0861(3) 0.0306(2) 0.0596(2) 0.00014(14) -0.0323(2) -0.00987(16)
Ag2 0.0624(2) 0.0400(2) 0.0476(2) -0.00410(13) -0.02486(16) -0.00120(14)
N1 0.053(2) 0.0299(18) 0.0429(19) -0.0007(14) -0.0164(16) -0.0025(14)
N2 0.053(2) 0.0303(17) 0.0455(19) -0.0040(15) -0.0117(16) -0.0015(15)
N3 0.0406(17) 0.0259(16) 0.0362(16) -0.0030(13) -0.0065(13) -0.0023(13)
N4 0.0430(18) 0.0300(16) 0.0363(17) -0.0022(13) -0.0154(14) -0.0003(13)
N5 0.053(2) 0.0374(18) 0.049(2) -0.0050(15) -0.0259(16) -0.0011(15)
N6 0.049(2) 0.0336(19) 0.049(2) -0.0083(15) -0.0196(16) 0.0034(15)
O1 0.140(4) 0.0355(18) 0.079(3) 0.0086(17) -0.062(2) -0.013(2)
O2 0.121(3) 0.045(2) 0.068(2) 0.0151(16) -0.054(2) -0.0144(19)
O3 0.067(2) 0.0438(18) 0.0538(18) -0.0009(14) -0.0295(15) 0.0067(15)
O4 0.078(2) 0.0403(18) 0.063(2) 0.0088(15) -0.0278(17) 0.0064(16)
O5 0.101(3) 0.059(2) 0.082(3) 0.0122(19) -0.022(2) -0.014(2)
C1 0.039(2) 0.0304(19) 0.0358(19) -0.0005(15) -0.0072(16) 0.0028(15)
C2 0.039(2) 0.029(2) 0.042(2) -0.0012(16) -0.0097(17) -0.0018(15)
C3 0.042(2) 0.035(2) 0.036(2) 0.0004(16) -0.0073(17) 0.0005(16)
C4 0.048(2) 0.032(2) 0.044(2) 0.0038(16) -0.0095(18) -0.0055(16)
C5 0.049(2) 0.038(2) 0.047(2) -0.0016(18) -0.0124(19) -0.0113(18)
C6 0.042(2) 0.042(2) 0.038(2) -0.0018(17) -0.0135(17) 0.0017(17)
C7 0.066(3) 0.033(2) 0.042(2) 0.0009(17) -0.016(2) -0.0003(19)
C8 0.046(2) 0.038(2) 0.046(2) 0.0051(18) -0.0122(19) 0.0040(18)
C9 0.0341(19) 0.034(2) 0.035(2) 0.0007(15) -0.0047(16) -0.0028(15)
C10 0.0367(19) 0.0283(19) 0.038(2) 0.0023(15) -0.0085(16) -0.0001(15)
C11 0.039(2) 0.033(2) 0.042(2) -0.0024(16) -0.0082(17) -0.0001(16)
C12 0.063(3) 0.042(2) 0.065(3) -0.008(2) -0.038(2) 0.012(2)
C13 0.068(3) 0.042(2) 0.071(3) -0.006(2) -0.041(3) 0.017(2)
C14 0.053(3) 0.034(2) 0.064(3) -0.0086(19) -0.018(2) 0.0115(18)
C15 0.048(2) 0.0260(19) 0.046(2) -0.0035(16) -0.0133(19) 0.0001(16)
C16 0.054(2) 0.028(2) 0.047(2) 0.0027(17) -0.0150(19) -0.0076(17)
C17 0.047(2) 0.040(2) 0.049(2) -0.0082(18) -0.0231(19) 0.0034(18)
C18 0.053(2) 0.033(2) 0.058(3) -0.0028(18) -0.026(2) 0.0011(18)

loop_
_atom_type_symbol
_atom_type_description
_atom_type_scat_dispersion_real
_atom_type_scat_dispersion_imag
_atom_type_scat_source
C C 0.0033 0.0016 'International Tables Vol C Tables 4.2.6.8 and 6.1.1.4'
H H 0.0000 0.0000 'International Tables Vol C Tables 4.2.6.8 and 6.1.1.4'
N N 0.0061 0.0033 'International Tables Vol C Tables 4.2.6.8 and 6.1.1.4'
O O 0.0106 0.0060 'International Tables Vol C Tables 4.2.6.8 and 6.1.1.4'
Ag Ag -0.8971 1.1015 'International Tables Vol C Tables 4.2.6.8 and 6.1.1.4'

loop_
_geom_angle_atom_site_label_1
_geom_angle_atom_site_label_2
_geom_angle_atom_site_label_3
_geom_angle
_geom_angle_site_symmetry_1
_geom_angle_site_symmetry_3
O1 Ag1 N1 119.31(12) . .
O1 Ag1 N2 118.30(13) . 3
N1 Ag1 N2 120.96(13) . 3
O3 Ag2 N5 116.46(12) 1_656 .
O3 Ag2 N6 121.51(12) 1_656 3_666
N5 Ag2 N6 119.98(13) . 3_666
C16 N1 N2 107.0(3) . .
C16 N1 Ag1 135.2(3) . .
N2 N1 Ag1 117.8(2) . .
C15 N2 N1 107.3(3) . .
C15 N2 Ag1 131.4(3) . 3
N1 N2 Ag1 119.3(2) . 3
C15 N3 C16 104.4(3) . .
C15 N3 C9 126.9(3) . .
C16 N3 C9 128.6(3) . .
C17 N4 C18 105.0(3) . .
C17 N4 C11 127.5(3) . .
C18 N4 C11 127.4(3) . .
C18 N5 N6 107.3(3) . .
C18 N5 Ag2 134.0(3) . .
N6 N5 Ag2 118.6(2) . .
C17 N6 N5 106.3(3) . .
C17 N6 Ag2 132.3(3) . 3_666
N5 N6 Ag2 121.4(2) . 3_666
C7 O1 Ag1 116.0(3) . .
C8 O3 Ag2 112.3(3) . 1_454
H1W O5 H2W 109.4 . .
C2 C1 C6 118.5(3) . .
C2 C1 C7 120.2(3) . .
C6 C1 C7 121.3(3) . .
C1 C2 C3 121.3(3) . .
C1 C2 H2 119.3 . .
C3 C2 H2 119.3 . .
C4 C3 C2 119.0(4) . .
C4 C3 C8 120.4(3) . .
C2 C3 C8 120.6(3) . .
C5 C4 C3 120.1(4) . .
C5 C4 H4 120.0 . .
C3 C4 H4 120.0 . .
C4 C5 C6 121.0(4) . .
C4 C5 H5 119.5 . .
C6 C5 H5 119.5 . .
C5 C6 C1 120.2(4) . .
C5 C6 H6 119.9 . .
C1 C6 H6 119.9 . .
O2 C7 O1 123.0(4) . .
O2 C7 C1 119.3(4) . .
O1 C7 C1 117.7(4) . .
O4 C8 O3 123.8(4) . .
O4 C8 C3 119.3(4) . .
O3 C8 C3 116.9(4) . .
C10 C9 C14 120.9(4) . .
C10 C9 N3 120.4(3) . .
C14 C9 N3 118.8(3) . .
C9 C10 C11 119.1(3) . .
C9 C10 H10 120.5 . .
C11 C10 H10 120.5 . .
C12 C11 C10 120.8(4) . .
C12 C11 N4 118.8(4) . .
C10 C11 N4 120.4(3) . .
C11 C12 C13 119.0(4) . .
C11 C12 H12 120.5 . .
C13 C12 H12 120.5 . .
C14 C13 C12 121.0(4) . .
C14 C13 H13 119.5 . .
C12 C13 H13 119.5 . .
C13 C14 C9 119.3(4) . .
C13 C14 H14 120.4 . .
C9 C14 H14 120.4 . .
N2 C15 N3 111.0(3) . .
N2 C15 H15 124.5 . .
N3 C15 H15 124.5 . .
N1 C16 N3 110.3(4) . .
N1 C16 H16 124.8 . .
N3 C16 H16 124.8 . .
N6 C17 N4 110.7(3) . .
N6 C17 H17 124.6 . .
N4 C17 H17 124.6 . .
N5 C18 N4 110.6(4) . .
N5 C18 H18 124.7 . .
N4 C18 H18 124.7 . .
H3W O6 H4W 111.1 . .

loop_
_geom_bond_atom_site_label_1
_geom_bond_atom_site_label_2
_geom_bond_distance
_geom_bond_site_symmetry_2
Ag1 O1 2.266(3) .
Ag1 N1 2.270(3) .
Ag1 N2 2.292(3) 3
Ag2 O3 2.243(3) 1_656
Ag2 N5 2.255(3) .
Ag2 N6 2.255(3) 3_666
N1 C16 1.308(5) .
N1 N2 1.387(5) .
N2 C15 1.293(5) .
N2 Ag1 2.292(3) 3
N3 C15 1.362(5) .
N3 C16 1.364(5) .
N3 C9 1.435(5) .
N4 C17 1.342(5) .
N4 C18 1.361(5) .
N4 C11 1.444(5) .
N5 C18 1.299(5) .
N5 N6 1.386(5) .
N6 C17 1.320(5) .
N6 Ag2 2.255(3) 3_666
O1 C7 1.251(5) .
O2 C7 1.238(5) .
O3 C8 1.256(5) .
O3 Ag2 2.243(3) 1_454
O4 C8 1.246(5) .
O5 H1W 0.8365 .
O5 H2W 0.8347 .
C1 C2 1.391(5) .
C1 C6 1.399(5) .
C1 C7 1.487(5) .
C2 C3 1.391(5) .
C2 H2 0.9300 .
C3 C4 1.389(6) .
C3 C8 1.512(6) .
C4 C5 1.376(6) .
C4 H4 0.9300 .
C5 C6 1.375(6) .
C5 H5 0.9300 .
C6 H6 0.9300 .
C9 C10 1.379(5) .
C9 C14 1.387(6) .
C10 C11 1.387(5) .
C10 H10 0.9300 .
C11 C12 1.376(6) .
C12 C13 1.396(6) .
C12 H12 0.9300 .
C13 C14 1.365(6) .
C13 H13 0.9300 .
C14 H14 0.9300 .
C15 H15 0.9300 .
C16 H16 0.9300 .
C17 H17 0.9300 .
C18 H18 0.9300 .
O6 H3W 0.8308 .
O6 H4W 0.8303 .

loop_
_geom_hbond_atom_site_label_D
_geom_hbond_atom_site_label_H
_geom_hbond_atom_site_label_A
_geom_hbond_distance_DH
_geom_hbond_distance_HA
_geom_hbond_distance_DA
_geom_hbond_angle_DHA
_geom_hbond_site_symmetry_A
O6 H3W O4 0.83 1.92 2.747(6) 172.3 3_565
O6 H4W O2 0.83 1.95 2.713(6) 151.7 .
O5 H2W O2 0.83 2.24 2.975(6) 147.8 3_566
O5 H1W O3 0.84 1.92 2.749(5) 174.3 2

loop_
_geom_torsion_atom_site_label_1
_geom_torsion_atom_site_label_2
_geom_torsion_atom_site_label_3
_geom_torsion_atom_site_label_4
_geom_torsion
_geom_torsion_site_symmetry_1
_geom_torsion_site_symmetry_4
O1 Ag1 N1 C16 0.5(5) . .
N2 Ag1 N1 C16 -165.6(4) 3 .
O1 Ag1 N1 N2 -177.8(3) . .
N2 Ag1 N1 N2 16.1(4) 3 .
C16 N1 N2 C15 -0.2(5) . .
Ag1 N1 N2 C15 178.5(3) . .
C16 N1 N2 Ag1 165.4(3) . 3
Ag1 N1 N2 Ag1 -15.9(4) . 3
O3 Ag2 N5 C18 -17.2(5) 1_656 .
N6 Ag2 N5 C18 178.9(4) 3_666 .
O3 Ag2 N5 N6 166.9(3) 1_656 .
N6 Ag2 N5 N6 3.0(4) 3_666 .
C18 N5 N6 C17 0.0(5) . .
Ag2 N5 N6 C17 176.9(3) . .
C18 N5 N6 Ag2 -179.9(3) . 3_666
Ag2 N5 N6 Ag2 -3.0(4) . 3_666
N1 Ag1 O1 C7 0.9(5) . .
N2 Ag1 O1 C7 167.3(4) 3 .
C6 C1 C2 C3 -1.8(6) . .
C7 C1 C2 C3 177.8(4) . .
C1 C2 C3 C4 1.0(6) . .
C1 C2 C3 C8 179.1(4) . .
C2 C3 C4 C5 0.5(6) . .
C8 C3 C4 C5 -177.5(4) . .
C3 C4 C5 C6 -1.2(7) . .
C4 C5 C6 C1 0.4(6) . .
C2 C1 C6 C5 1.1(6) . .
C7 C1 C6 C5 -178.5(4) . .
Ag1 O1 C7 O2 -10.2(7) . .
Ag1 O1 C7 C1 172.2(3) . .
C2 C1 C7 O2 -171.4(4) . .
C6 C1 C7 O2 8.3(7) . .
C2 C1 C7 O1 6.4(7) . .
C6 C1 C7 O1 -174.0(4) . .
Ag2 O3 C8 O4 -6.3(6) 1_454 .
Ag2 O3 C8 C3 173.9(3) 1_454 .
C4 C3 C8 O4 -15.2(6) . .
C2 C3 C8 O4 166.7(4) . .
C4 C3 C8 O3 164.6(4) . .
C2 C3 C8 O3 -13.5(6) . .
C15 N3 C9 C10 -157.9(4) . .
C16 N3 C9 C10 17.7(6) . .
C15 N3 C9 C14 20.8(6) . .
C16 N3 C9 C14 -163.6(4) . .
C14 C9 C10 C11 -1.4(6) . .
N3 C9 C10 C11 177.2(3) . .
C9 C10 C11 C12 -0.7(6) . .
C9 C10 C11 N4 -179.9(3) . .
C17 N4 C11 C12 -170.3(4) . .
C18 N4 C11 C12 11.8(6) . .
C17 N4 C11 C10 8.9(6) . .
C18 N4 C11 C10 -169.0(4) . .
C10 C11 C12 C13 1.9(7) . .
N4 C11 C12 C13 -178.9(4) . .
C11 C12 C13 C14 -1.0(8) . .
C12 C13 C14 C9 -1.0(8) . .
C10 C9 C14 C13 2.3(7) . .
N3 C9 C14 C13 -176.4(4) . .
N1 N2 C15 N3 0.3(5) . .
Ag1 N2 C15 N3 -162.9(3) 3 .
C16 N3 C15 N2 -0.3(4) . .
C9 N3 C15 N2 176.1(3) . .
N2 N1 C16 N3 0.0(5) . .
Ag1 N1 C16 N3 -178.4(3) . .
C15 N3 C16 N1 0.2(5) . .
C9 N3 C16 N1 -176.2(3) . .
N5 N6 C17 N4 -0.4(5) . .
Ag2 N6 C17 N4 179.5(3) 3_666 .
C18 N4 C17 N6 0.7(5) . .
C11 N4 C17 N6 -177.6(4) . .
N6 N5 C18 N4 0.4(5) . .
Ag2 N5 C18 N4 -175.8(3) . .
C17 N4 C18 N5 -0.7(5) . .
C11 N4 C18 N5 177.6(4) . .

loop_
_platon_squeeze_void_nr
_platon_squeeze_void_average_x
_platon_squeeze_void_average_y
_platon_squeeze_void_average_z
_platon_squeeze_void_volume
_platon_squeeze_void_count_electrons
_platon_squeeze_void_content
1 0.363 0.820 0.292 26 13 ' '
2 0.363 0.680 0.792 26 13 ' '
3 0.636 0.320 0.208 26 13 ' '
4 0.636 0.180 0.708 26 13 ' '
